data_7205439
loop_
_publ_author_name
'Peterson, Matthew L.'
'Stanton, Mary K.'
'Kelly, Ron C.'
'Staples, Richard'
'Cheng, Alan'

_publ_section_title
;
 Preparation, solid state characterization, and single crystal
 structure analysis of
 N-(4-(6-(4-(trifluoromethyl)phenyl)pyrimidin-4-yloxy)benzo[d]thiazol-2-yl)acetamide
 crystal forms
;
_journal_issue 4
_journal_name_full CrystEngComm
_journal_page_first 1170
_journal_paper_doi 10.1039/c0ce00544d
_journal_volume 13
_journal_year 2011
_chemical_formula_moiety 'C20 H13 F3 N4 O2 S, C5 H8 O4'
_chemical_formula_sum 'C25 H21 F3 N4 O6 S'
_chemical_formula_weight 562.52
_chemical_name_systematic
;
?
;
_space_group_IT_number 2
_symmetry_cell_setting triclinic
_symmetry_Int_Tables_number 2
_symmetry_space_group_name_Hall '-P 1'
_symmetry_space_group_name_H-M 'P -1'
_atom_sites_solution_hydrogens geom
_atom_sites_solution_primary direct
_atom_sites_solution_secondary difmap
_audit_creation_method SHELXL-97
_cell_angle_alpha 89.900(2)
_cell_angle_beta 86.2950(10)
_cell_angle_gamma 81.042(2)
_cell_formula_units_Z 2
_cell_length_a 4.62940(10)
_cell_length_b 11.2970(3)
_cell_length_c 24.1522(7)
_cell_measurement_reflns_used 6128
_cell_measurement_temperature 173(2)
_cell_measurement_theta_max 67.01
_cell_measurement_theta_min 3.67
_cell_volume 1245.06(6)
_computing_cell_refinement 'APEX2 (BRUKER, V2.1-0, 2006)'
_computing_data_collection 'COSMO (BRUKER, V5.007, 2006)'
_computing_data_reduction 'SAINT (BRUKER, V7.34A, 2006)'
_computing_molecular_graphics 'SHELXTL (BRUKER, 2000, V6.14)'
_computing_publication_material 'XCIF (Sheldrick and BRUKER, v6.12, 2001,)'
_computing_structure_refinement 'SHELXL-97 (Sheldrick, 2008)'
_computing_structure_solution 'SHELXS-97 (Sheldrick, 2008)'
_diffrn_ambient_temperature 173(2)
_diffrn_detector_area_resol_mean 836.6
_diffrn_measured_fraction_theta_full 0.950
_diffrn_measured_fraction_theta_max 0.949
_diffrn_measurement_device_type 'CCD area detector'
_diffrn_measurement_method 'phi and omega scans'
_diffrn_radiation_monochromator graphite
_diffrn_radiation_source 'fine-focus sealed tube'
_diffrn_radiation_type CuK\a
_diffrn_radiation_wavelength 1.54178
_diffrn_reflns_av_R_equivalents 0.0487
_diffrn_reflns_av_sigmaI/netI 0.0449
_diffrn_reflns_limit_h_max 5
_diffrn_reflns_limit_h_min -5
_diffrn_reflns_limit_k_max 13
_diffrn_reflns_limit_k_min -13
_diffrn_reflns_limit_l_max 27
_diffrn_reflns_limit_l_min -28
_diffrn_reflns_number 14117
_diffrn_reflns_theta_full 67.50
_diffrn_reflns_theta_max 67.56
_diffrn_reflns_theta_min 1.83
_exptl_absorpt_coefficient_mu 1.806
_exptl_absorpt_correction_T_max 0.8932
_exptl_absorpt_correction_T_min 0.5240
_exptl_absorpt_correction_type multi-scan
_exptl_absorpt_process_details SADABS
_exptl_crystal_colour colourless
_exptl_crystal_density_diffrn 1.500
_exptl_crystal_density_method 'not measured'
_exptl_crystal_description needle
_exptl_crystal_F_000 580
_exptl_crystal_size_max 0.41
_exptl_crystal_size_mid 0.13
_exptl_crystal_size_min 0.06
_refine_diff_density_max 0.420
_refine_diff_density_min -0.434
_refine_diff_density_rms 0.058
_refine_ls_extinction_method none
_refine_ls_goodness_of_fit_ref 1.046
_refine_ls_hydrogen_treatment constr
_refine_ls_matrix_type full
_refine_ls_number_parameters 368
_refine_ls_number_reflns 4281
_refine_ls_number_restraints 0
_refine_ls_restrained_S_all 1.046
_refine_ls_R_factor_all 0.0748
_refine_ls_R_factor_gt 0.0585
_refine_ls_shift/su_max 0.000
_refine_ls_shift/su_mean 0.000
_refine_ls_structure_factor_coef Fsqd
_refine_ls_weighting_details 'calc w=1/[\s^2^(Fo^2^)+(0.0337P)^2^+2.0011P] where P=(Fo^2^+2Fc^2^)/3'
_refine_ls_weighting_scheme calc
_refine_ls_wR_factor_gt 0.1162
_refine_ls_wR_factor_ref 0.1256
_reflns_number_gt 3420
_reflns_number_total 4281
_reflns_threshold_expression >2sigma(I)
_cod_data_source_file C0CE00544D.TXT
_cod_data_source_block GUA
_cod_depositor_comments
;
The following automatic conversions were performed:
'_exptl_absorpt_correction_type' value 'Multi-scan' changed to
'multi-scan' according to
'/home/saulius/struct/CIF-dictionaries/cif_core.dic' dictionary named
'cif_core.dic' version 2.4.1 from 2010-06-29.

Automatic conversion script
Id: cif_fix_enum 1555 2011-01-17 13:19:09Z saulius 
;
_cod_database_code 7205439

loop_
_symmetry_equiv_pos_as_xyz
'x, y, z'
'-x, -y, -z'

loop_
_atom_site_label
_atom_site_type_symbol
_atom_site_fract_x
_atom_site_fract_y
_atom_site_fract_z
_atom_site_U_iso_or_equiv
_atom_site_adp_type
_atom_site_occupancy
_atom_site_symmetry_multiplicity
_atom_site_calc_flag
_atom_site_refinement_flags
_atom_site_disorder_assembly
_atom_site_disorder_group
S1 S 0.66438(15) 0.58811(7) 0.04653(3) 0.02757(19) Uani 1 1 d . . .
F1 F 1.1542(5) 1.4915(2) 0.41959(8) 0.0584(6) Uani 1 1 d . . .
F2 F 1.2077(5) 1.3318(2) 0.46781(8) 0.0531(6) Uani 1 1 d . . .
F3 F 0.7832(5) 1.4336(2) 0.46227(8) 0.0601(7) Uani 1 1 d . . .
O1 O 1.1216(4) 0.88386(18) 0.14824(8) 0.0266(5) Uani 1 1 d . . .
O2 O 0.3187(5) 0.4309(2) 0.09286(10) 0.0428(6) Uani 1 1 d . . .
N1 N 0.7547(5) 0.7039(2) 0.13563(9) 0.0237(5) Uani 1 1 d . . .
N2 N 0.4444(5) 0.5635(2) 0.15344(10) 0.0273(6) Uani 1 1 d . . .
H2 H 0.4258 0.5876 0.1883 0.033 Uiso 1 1 calc R . .
N3 N 0.7476(5) 1.0403(2) 0.13530(9) 0.0272(6) Uani 1 1 d . . .
N4 N 0.6406(5) 1.1973(2) 0.20343(10) 0.0320(6) Uani 1 1 d . . .
C1 C 0.6182(6) 0.6197(3) 0.11741(11) 0.0248(6) Uani 1 1 d . . .
C2 C 0.9069(6) 0.7505(3) 0.09176(11) 0.0232(6) Uani 1 1 d . . .
C3 C 0.8813(6) 0.7008(3) 0.03949(11) 0.0249(6) Uani 1 1 d . . .
O3 O 0.6807(8) 0.7982(3) 0.23896(9) 0.0694(10) Uani 1 1 d . A .
H3 H 0.7063 0.7615 0.2084 0.104 Uiso 1 1 calc R . .
C4 C 1.0151(6) 0.7428(3) -0.00849(11) 0.0286(7) Uani 1 1 d . . .
H4A H 0.9946 0.7093 -0.0438 0.034 Uiso 1 1 calc R . .
C5 C 1.1775(7) 0.8340(3) -0.00333(12) 0.0315(7) Uani 1 1 d . . .
H5 H 1.2672 0.8644 -0.0357 0.038 Uiso 1 1 calc R . .
O4 O 0.4676(7) 0.6448(3) 0.26411(10) 0.0611(8) Uani 1 1 d . A .
O5 O 0.5429(7) 0.9322(3) 0.43853(10) 0.0730(10) Uani 1 1 d . . .
C6 C 1.2133(6) 0.8829(3) 0.04851(12) 0.0287(7) Uani 1 1 d . . .
H6 H 1.3305 0.9442 0.0514 0.034 Uiso 1 1 calc R . .
O6 O 0.2665(8) 0.8888(3) 0.50903(11) 0.0849(12) Uani 1 1 d . . .
H6A H 0.3405 0.9429 0.5241 0.127 Uiso 1 1 calc R . .
C7 C 1.0773(6) 0.8412(3) 0.09526(11) 0.0249(6) Uani 1 1 d . . .
C8 C 0.2963(6) 0.4724(3) 0.13944(13) 0.0311(7) Uani 1 1 d . . .
C9 C 0.1156(7) 0.4298(3) 0.18660(14) 0.0372(8) Uani 1 1 d . . .
H9A H -0.0512 0.3985 0.1723 0.056 Uiso 1 1 calc R . .
H9B H 0.0438 0.4966 0.2122 0.056 Uiso 1 1 calc R . .
H9C H 0.2358 0.3661 0.2063 0.056 Uiso 1 1 calc R . .
C10 C 0.9564(6) 0.9884(3) 0.16581(11) 0.0229(6) Uani 1 1 d . . .
C11 C 1.0204(6) 1.0340(3) 0.21624(11) 0.0263(6) Uani 1 1 d . . .
H11 H 1.1710 0.9934 0.2374 0.032 Uiso 1 1 calc R . .
C12 C 0.8558(6) 1.1405(3) 0.23413(11) 0.0249(6) Uani 1 1 d . . .
C13 C 0.6018(7) 1.1435(3) 0.15647(12) 0.0326(7) Uani 1 1 d . . .
H13 H 0.4512 1.1832 0.1351 0.039 Uiso 1 1 calc R . .
C14 C 0.9011(6) 1.2026(3) 0.28642(11) 0.0267(6) Uani 1 1 d . . .
C15 C 0.7534(8) 1.3168(3) 0.29780(14) 0.0439(9) Uani 1 1 d . . .
H15 H 0.6187 1.3540 0.2726 0.053 Uiso 1 1 calc R . .
C16 C 0.7985(8) 1.3774(3) 0.34505(15) 0.0474(9) Uani 1 1 d . . .
H17 H 0.6977 1.4564 0.3518 0.057 Uiso 1 1 calc R . .
C17 C 0.9878(7) 1.3247(3) 0.38259(12) 0.0304(7) Uani 1 1 d . . .
C18 C 1.1356(9) 1.2116(3) 0.37226(14) 0.0517(10) Uani 1 1 d . . .
H18 H 1.2678 1.1745 0.3979 0.062 Uiso 1 1 calc R . .
C19 C 1.0928(9) 1.1512(3) 0.32453(14) 0.0496(10) Uani 1 1 d . . .
H19 H 1.1970 1.0727 0.3177 0.060 Uiso 1 1 calc R . .
C20 C 1.0327(7) 1.3943(3) 0.43300(13) 0.0377(8) Uani 1 1 d . . .
C21 C 0.5490(8) 0.7363(3) 0.27499(13) 0.0378(8) Uani 1 1 d . . .
C22 C 0.4391(15) 0.8069(6) 0.3301(2) 0.0333(12) Uani 0.563(6) 1 d P A 1
H22A H 0.5688 0.8666 0.3368 0.040 Uiso 0.563(6) 1 calc PR A 1
H22B H 0.2387 0.8506 0.3264 0.040 Uiso 0.563(6) 1 calc PR A 1
C23 C 0.4373(19) 0.7236(7) 0.3784(3) 0.0390(16) Uani 0.563(6) 1 d P A 1
H23A H 0.3523 0.6532 0.3667 0.047 Uiso 0.563(6) 1 calc PR A 1
H23B H 0.6436 0.6945 0.3861 0.047 Uiso 0.563(6) 1 calc PR A 1
C22B C 0.587(2) 0.7645(8) 0.3344(3) 0.0333(12) Uani 0.437(6) 1 d P A 2
H22C H 0.6562 0.8427 0.3373 0.040 Uiso 0.437(6) 1 calc PR A 2
H22D H 0.7335 0.7020 0.3499 0.040 Uiso 0.437(6) 1 calc PR A 2
C23B C 0.287(2) 0.7688(8) 0.3671(3) 0.0298(18) Uani 0.437(6) 1 d P A 2
H23C H 0.1577 0.8420 0.3560 0.036 Uiso 0.437(6) 1 calc PR A 2
H23D H 0.1990 0.6993 0.3552 0.036 Uiso 0.437(6) 1 calc PR A 2
C24 C 0.2830(9) 0.7680(3) 0.43027(13) 0.0441(9) Uani 1 1 d . . .
H24A H 0.2963 0.7005 0.4566 0.053 Uiso 1 1 calc R A 1
H24B H 0.0734 0.7908 0.4232 0.053 Uiso 1 1 calc R A 1
C25 C 0.3779(7) 0.8717(3) 0.45871(12) 0.0333(7) Uani 1 1 d . A .

loop_
_atom_site_aniso_label
_atom_site_aniso_U_11
_atom_site_aniso_U_22
_atom_site_aniso_U_33
_atom_site_aniso_U_23
_atom_site_aniso_U_13
_atom_site_aniso_U_12
S1 0.0280(4) 0.0303(5) 0.0254(4) -0.0079(3) -0.0078(3) -0.0050(3)
F1 0.0968(18) 0.0491(14) 0.0387(11) -0.0136(10) -0.0010(11) -0.0421(13)
F2 0.0716(14) 0.0596(15) 0.0319(10) -0.0101(10) -0.0171(10) -0.0167(11)
F3 0.0556(13) 0.0893(19) 0.0361(11) -0.0357(11) 0.0072(9) -0.0169(12)
O1 0.0323(11) 0.0239(12) 0.0236(10) -0.0062(8) -0.0065(8) -0.0020(8)
O2 0.0487(14) 0.0418(15) 0.0431(14) -0.0060(11) -0.0133(11) -0.0187(11)
N1 0.0218(12) 0.0259(14) 0.0231(12) -0.0028(10) -0.0046(9) -0.0019(10)
N2 0.0248(12) 0.0297(15) 0.0281(12) -0.0044(11) -0.0039(10) -0.0058(10)
N3 0.0306(13) 0.0292(15) 0.0221(12) -0.0043(11) -0.0034(10) -0.0049(11)
N4 0.0351(14) 0.0336(16) 0.0261(13) -0.0070(11) -0.0063(10) 0.0003(11)
C1 0.0211(14) 0.0263(17) 0.0273(14) -0.0024(12) -0.0067(11) -0.0020(12)
C2 0.0203(13) 0.0270(17) 0.0209(13) -0.0019(12) -0.0051(10) 0.0015(11)
C3 0.0219(14) 0.0275(18) 0.0247(14) -0.0064(12) -0.0076(11) 0.0011(12)
O3 0.130(3) 0.070(2) 0.0234(12) -0.0124(13) 0.0157(14) -0.0709(19)
C4 0.0344(16) 0.0299(19) 0.0204(14) -0.0058(13) -0.0058(12) 0.0008(13)
C5 0.0362(17) 0.0331(19) 0.0236(14) 0.0023(13) 0.0012(12) -0.0018(13)
O4 0.103(2) 0.0554(19) 0.0318(13) -0.0148(12) 0.0188(13) -0.0450(17)
O5 0.108(2) 0.083(2) 0.0392(14) -0.0328(15) 0.0323(15) -0.067(2)
C6 0.0316(16) 0.0278(18) 0.0271(15) -0.0005(13) -0.0046(12) -0.0047(13)
O6 0.136(3) 0.101(3) 0.0341(14) -0.0318(16) 0.0347(16) -0.085(2)
C7 0.0259(14) 0.0269(18) 0.0205(13) -0.0058(12) -0.0045(11) 0.0014(12)
C8 0.0220(15) 0.0277(18) 0.0438(19) 0.0007(15) -0.0106(13) -0.0017(12)
C9 0.0304(16) 0.0278(19) 0.055(2) 0.0037(15) -0.0084(14) -0.0055(13)
C10 0.0260(14) 0.0243(17) 0.0197(13) -0.0015(12) 0.0008(11) -0.0089(12)
C11 0.0321(15) 0.0258(17) 0.0222(14) 0.0001(12) -0.0054(11) -0.0068(12)
C12 0.0291(15) 0.0257(17) 0.0210(13) -0.0011(12) 0.0005(11) -0.0090(12)
C13 0.0341(16) 0.037(2) 0.0260(15) -0.0049(14) -0.0082(12) 0.0006(14)
C14 0.0332(16) 0.0262(18) 0.0225(14) -0.0028(12) 0.0003(11) -0.0104(12)
C15 0.049(2) 0.045(2) 0.0340(17) -0.0164(16) -0.0144(15) 0.0093(16)
C16 0.055(2) 0.040(2) 0.0438(19) -0.0227(17) -0.0108(16) 0.0081(17)
C17 0.0393(17) 0.0317(19) 0.0228(14) -0.0048(13) 0.0030(12) -0.0153(14)
C18 0.084(3) 0.038(2) 0.0347(18) -0.0050(16) -0.0311(18) -0.0022(19)
C19 0.080(3) 0.029(2) 0.0389(19) -0.0095(16) -0.0265(18) 0.0045(18)
C20 0.048(2) 0.043(2) 0.0260(16) -0.0070(15) 0.0006(14) -0.0194(16)
C21 0.051(2) 0.041(2) 0.0262(16) -0.0038(15) -0.0006(14) -0.0222(16)
C22 0.039(4) 0.033(4) 0.028(2) -0.006(2) 0.001(3) -0.007(2)
C23 0.053(5) 0.035(4) 0.030(3) -0.002(3) 0.003(3) -0.014(3)
C22B 0.039(4) 0.033(4) 0.028(2) -0.006(2) 0.001(3) -0.007(2)
C23B 0.033(4) 0.032(5) 0.025(4) -0.007(3) 0.001(3) -0.007(4)
C24 0.066(2) 0.045(2) 0.0269(16) -0.0032(15) 0.0027(15) -0.0276(18)
C25 0.0437(18) 0.034(2) 0.0217(14) -0.0007(13) 0.0007(13) -0.0067(14)

loop_
_atom_type_symbol
_atom_type_description
_atom_type_scat_dispersion_real
_atom_type_scat_dispersion_imag
_atom_type_scat_source
C C 0.0181 0.0091 'International Tables Vol C Tables 4.2.6.8 and 6.1.1.4'
H H 0.0000 0.0000 'International Tables Vol C Tables 4.2.6.8 and 6.1.1.4'
N N 0.0311 0.0180 'International Tables Vol C Tables 4.2.6.8 and 6.1.1.4'
O O 0.0492 0.0322 'International Tables Vol C Tables 4.2.6.8 and 6.1.1.4'
F F 0.0727 0.0534 'International Tables Vol C Tables 4.2.6.8 and 6.1.1.4'
S S 0.3331 0.5567 'International Tables Vol C Tables 4.2.6.8 and 6.1.1.4'

loop_
_geom_angle_atom_site_label_1
_geom_angle_atom_site_label_2
_geom_angle_atom_site_label_3
_geom_angle
_geom_angle_site_symmetry_1
_geom_angle_site_symmetry_3
_geom_angle_publ_flag
C3 S1 C1 88.50(13) . . ?
C10 O1 C7 117.5(2) . . ?
C1 N1 C2 109.7(2) . . ?
C1 N2 C8 125.2(3) . . ?
C1 N2 H2 117.4 . . ?
C8 N2 H2 117.4 . . ?
C10 N3 C13 114.2(2) . . ?
C13 N4 C12 116.0(3) . . ?
N1 C1 N2 120.0(2) . . ?
N1 C1 S1 116.7(2) . . ?
N2 C1 S1 123.3(2) . . ?
N1 C2 C7 126.0(2) . . ?
N1 C2 C3 115.6(3) . . ?
C7 C2 C3 118.5(3) . . ?
C4 C3 C2 121.3(3) . . ?
C4 C3 S1 129.2(2) . . ?
C2 C3 S1 109.5(2) . . ?
C21 O3 H3 109.5 . . ?
C5 C4 C3 118.3(3) . . ?
C5 C4 H4A 120.8 . . ?
C3 C4 H4A 120.8 . . ?
C4 C5 C6 121.5(3) . . ?
C4 C5 H5 119.3 . . ?
C6 C5 H5 119.3 . . ?
C7 C6 C5 119.4(3) . . ?
C7 C6 H6 120.3 . . ?
C5 C6 H6 120.3 . . ?
C25 O6 H6A 109.5 . . ?
C6 C7 C2 121.0(3) . . ?
C6 C7 O1 120.8(3) . . ?
C2 C7 O1 118.1(2) . . ?
O2 C8 N2 121.7(3) . . ?
O2 C8 C9 124.3(3) . . ?
N2 C8 C9 114.0(3) . . ?
C8 C9 H9A 109.5 . . ?
C8 C9 H9B 109.5 . . ?
H9A C9 H9B 109.5 . . ?
C8 C9 H9C 109.5 . . ?
H9A C9 H9C 109.5 . . ?
H9B C9 H9C 109.5 . . ?
N3 C10 O1 119.5(2) . . ?
N3 C10 C11 123.9(3) . . ?
O1 C10 C11 116.6(2) . . ?
C12 C11 C10 117.0(3) . . ?
C12 C11 H11 121.5 . . ?
C10 C11 H11 121.5 . . ?
N4 C12 C11 120.7(3) . . ?
N4 C12 C14 115.6(3) . . ?
C11 C12 C14 123.6(3) . . ?
N4 C13 N3 128.2(3) . . ?
N4 C13 H13 115.9 . . ?
N3 C13 H13 115.9 . . ?
C15 C14 C19 117.6(3) . . ?
C15 C14 C12 120.0(3) . . ?
C19 C14 C12 122.4(3) . . ?
C16 C15 C14 121.0(3) . . ?
C16 C15 H15 119.5 . . ?
C14 C15 H15 119.5 . . ?
C17 C16 C15 120.6(3) . . ?
C17 C16 H17 119.7 . . ?
C15 C16 H17 119.7 . . ?
C18 C17 C16 119.4(3) . . ?
C18 C17 C20 121.8(3) . . ?
C16 C17 C20 118.8(3) . . ?
C17 C18 C19 120.0(3) . . ?
C17 C18 H18 120.0 . . ?
C19 C18 H18 120.0 . . ?
C18 C19 C14 121.4(3) . . ?
C18 C19 H19 119.3 . . ?
C14 C19 H19 119.3 . . ?
F3 C20 F2 106.3(3) . . ?
F3 C20 F1 106.3(3) . . ?
F2 C20 F1 106.3(3) . . ?
F3 C20 C17 112.6(3) . . ?
F2 C20 C17 113.3(3) . . ?
F1 C20 C17 111.5(3) . . ?
O4 C21 O3 123.5(3) . . ?
O4 C21 C22B 118.8(4) . . ?
O3 C21 C22B 115.1(4) . . ?
O4 C21 C22 121.5(4) . . ?
O3 C21 C22 113.5(4) . . ?
C22B C21 C22 29.5(3) . . ?
C23 C22 C21 111.0(5) . . ?
C23 C22 H22A 109.4 . . ?
C21 C22 H22A 109.4 . . ?
C23 C22 H22B 109.4 . . ?
C21 C22 H22B 109.4 . . ?
H22A C22 H22B 108.0 . . ?
C24 C23 C22 118.7(7) . . ?
C24 C23 H23A 107.6 . . ?
C22 C23 H23A 107.6 . . ?
C24 C23 H23B 107.6 . . ?
C22 C23 H23B 107.6 . . ?
H23A C23 H23B 107.1 . . ?
C21 C22B C23B 108.1(7) . . ?
C21 C22B H22C 110.1 . . ?
C23B C22B H22C 110.1 . . ?
C21 C22B H22D 110.1 . . ?
C23B C22B H22D 110.1 . . ?
H22C C22B H22D 108.4 . . ?
C24 C23B C22B 117.6(7) . . ?
C24 C23B H23C 107.9 . . ?
C22B C23B H23C 107.9 . . ?
C24 C23B H23D 107.9 . . ?
C22B C23B H23D 107.9 . . ?
H23C C23B H23D 107.2 . . ?
C23 C24 C25 118.8(4) . . ?
C23 C24 C23B 33.3(3) . . ?
C25 C24 C23B 118.0(4) . . ?
C23 C24 H24A 107.6 . . ?
C25 C24 H24A 107.6 . . ?
C23B C24 H24A 130.6 . . ?
C23 C24 H24B 107.6 . . ?
C25 C24 H24B 107.6 . . ?
C23B C24 H24B 77.0 . . ?
H24A C24 H24B 107.1 . . ?
O5 C25 O6 121.9(3) . . ?
O5 C25 C24 124.7(3) . . ?
O6 C25 C24 113.4(3) . . ?

loop_
_geom_bond_atom_site_label_1
_geom_bond_atom_site_label_2
_geom_bond_distance
_geom_bond_site_symmetry_2
_geom_bond_publ_flag
S1 C3 1.741(3) . ?
S1 C1 1.742(3) . ?
F1 C20 1.340(4) . ?
F2 C20 1.331(4) . ?
F3 C20 1.329(4) . ?
O1 C10 1.356(3) . ?
O1 C7 1.407(3) . ?
O2 C8 1.212(4) . ?
N1 C1 1.312(4) . ?
N1 C2 1.384(4) . ?
N2 C1 1.369(4) . ?
N2 C8 1.376(4) . ?
N2 H2 0.8800 . ?
N3 C10 1.317(4) . ?
N3 C13 1.337(4) . ?
N4 C13 1.323(4) . ?
N4 C12 1.360(4) . ?
C2 C7 1.392(4) . ?
C2 C3 1.402(4) . ?
C3 C4 1.396(4) . ?
O3 C21 1.296(4) . ?
O3 H3 0.8400 . ?
C4 C5 1.377(4) . ?
C4 H4A 0.9500 . ?
C5 C6 1.399(4) . ?
C5 H5 0.9500 . ?
O4 C21 1.189(4) . ?
O5 C25 1.184(4) . ?
C6 C7 1.375(4) . ?
C6 H6 0.9500 . ?
O6 C25 1.292(4) . ?
O6 H6A 0.8400 . ?
C8 C9 1.493(4) . ?
C9 H9A 0.9800 . ?
C9 H9B 0.9800 . ?
C9 H9C 0.9800 . ?
C10 C11 1.390(4) . ?
C11 C12 1.374(4) . ?
C11 H11 0.9500 . ?
C12 C14 1.488(4) . ?
C13 H13 0.9500 . ?
C14 C15 1.381(4) . ?
C14 C19 1.384(4) . ?
C15 C16 1.376(5) . ?
C15 H15 0.9500 . ?
C16 C17 1.372(5) . ?
C16 H17 0.9500 . ?
C17 C18 1.368(5) . ?
C17 C20 1.494(4) . ?
C18 C19 1.381(5) . ?
C18 H18 0.9500 . ?
C19 H19 0.9500 . ?
C21 C22B 1.498(8) . ?
C21 C22 1.567(7) . ?
C22 C23 1.499(10) . ?
C22 H22A 0.9900 . ?
C22 H22B 0.9900 . ?
C23 C24 1.451(7) . ?
C23 H23A 0.9900 . ?
C23 H23B 0.9900 . ?
C22B C23B 1.546(12) . ?
C22B H22C 0.9900 . ?
C22B H22D 0.9900 . ?
C23B C24 1.525(8) . ?
C23B H23C 0.9900 . ?
C23B H23D 0.9900 . ?
C24 C25 1.496(5) . ?
C24 H24A 0.9900 . ?
C24 H24B 0.9900 . ?

loop_
_geom_hbond_atom_site_label_D
_geom_hbond_atom_site_label_H
_geom_hbond_atom_site_label_A
_geom_hbond_distance_DH
_geom_hbond_distance_HA
_geom_hbond_distance_DA
_geom_hbond_angle_DHA
_geom_hbond_site_symmetry_A
N2 H2 O4 0.88 1.97 2.842(3) 168.6 .
O3 H3 N1 0.84 1.86 2.696(3) 171.1 .
O6 H6A O5 0.84 1.84 2.680(4) 172.9 2_676

loop_
_geom_torsion_atom_site_label_1
_geom_torsion_atom_site_label_2
_geom_torsion_atom_site_label_3
_geom_torsion_atom_site_label_4
_geom_torsion
_geom_torsion_site_symmetry_1
_geom_torsion_site_symmetry_2
_geom_torsion_site_symmetry_3
_geom_torsion_site_symmetry_4
_geom_torsion_publ_flag
C2 N1 C1 N2 -177.7(2) . . . . ?
C2 N1 C1 S1 0.8(3) . . . . ?
C8 N2 C1 N1 -178.4(3) . . . . ?
C8 N2 C1 S1 3.2(4) . . . . ?
C3 S1 C1 N1 -1.5(2) . . . . ?
C3 S1 C1 N2 177.0(2) . . . . ?
C1 N1 C2 C7 -179.9(3) . . . . ?
C1 N1 C2 C3 0.6(3) . . . . ?
N1 C2 C3 C4 177.6(2) . . . . ?
C7 C2 C3 C4 -1.9(4) . . . . ?
N1 C2 C3 S1 -1.6(3) . . . . ?
C7 C2 C3 S1 178.8(2) . . . . ?
C1 S1 C3 C4 -177.6(3) . . . . ?
C1 S1 C3 C2 1.6(2) . . . . ?
C2 C3 C4 C5 0.8(4) . . . . ?
S1 C3 C4 C5 179.9(2) . . . . ?
C3 C4 C5 C6 1.0(4) . . . . ?
C4 C5 C6 C7 -1.7(4) . . . . ?
C5 C6 C7 C2 0.6(4) . . . . ?
C5 C6 C7 O1 176.6(2) . . . . ?
N1 C2 C7 C6 -178.3(3) . . . . ?
C3 C2 C7 C6 1.2(4) . . . . ?
N1 C2 C7 O1 5.6(4) . . . . ?
C3 C2 C7 O1 -174.9(2) . . . . ?
C10 O1 C7 C6 83.3(3) . . . . ?
C10 O1 C7 C2 -100.6(3) . . . . ?
C1 N2 C8 O2 2.8(4) . . . . ?
C1 N2 C8 C9 -178.3(3) . . . . ?
C13 N3 C10 O1 -179.3(2) . . . . ?
C13 N3 C10 C11 1.1(4) . . . . ?
C7 O1 C10 N3 5.5(4) . . . . ?
C7 O1 C10 C11 -174.8(2) . . . . ?
N3 C10 C11 C12 -0.9(4) . . . . ?
O1 C10 C11 C12 179.4(2) . . . . ?
C13 N4 C12 C11 0.3(4) . . . . ?
C13 N4 C12 C14 179.1(3) . . . . ?
C10 C11 C12 N4 0.1(4) . . . . ?
C10 C11 C12 C14 -178.5(3) . . . . ?
C12 N4 C13 N3 -0.1(5) . . . . ?
C10 N3 C13 N4 -0.6(5) . . . . ?
N4 C12 C14 C15 -7.4(4) . . . . ?
C11 C12 C14 C15 171.4(3) . . . . ?
N4 C12 C14 C19 174.0(3) . . . . ?
C11 C12 C14 C19 -7.3(5) . . . . ?
C19 C14 C15 C16 0.7(5) . . . . ?
C12 C14 C15 C16 -178.0(3) . . . . ?
C14 C15 C16 C17 -1.2(6) . . . . ?
C15 C16 C17 C18 1.0(6) . . . . ?
C15 C16 C17 C20 179.3(3) . . . . ?
C16 C17 C18 C19 -0.3(6) . . . . ?
C20 C17 C18 C19 -178.6(3) . . . . ?
C17 C18 C19 C14 -0.2(6) . . . . ?
C15 C14 C19 C18 0.0(6) . . . . ?
C12 C14 C19 C18 178.7(3) . . . . ?
C18 C17 C20 F3 -126.1(4) . . . . ?
C16 C17 C20 F3 55.6(4) . . . . ?
C18 C17 C20 F2 -5.3(5) . . . . ?
C16 C17 C20 F2 176.4(3) . . . . ?
C18 C17 C20 F1 114.6(4) . . . . ?
C16 C17 C20 F1 -63.7(4) . . . . ?
O4 C21 C22 C23 43.5(8) . . . . ?
O3 C21 C22 C23 -150.1(5) . . . . ?
C22B C21 C22 C23 -50.3(9) . . . . ?
C21 C22 C23 C24 -166.5(5) . . . . ?
O4 C21 C22B C23B -60.1(8) . . . . ?
O3 C21 C22B C23B 137.5(6) . . . . ?
C22 C21 C22B C23B 43.7(8) . . . . ?
C21 C22B C23B C24 166.5(6) . . . . ?
C22 C23 C24 C25 -60.3(8) . . . . ?
C22 C23 C24 C23B 37.8(8) . . . . ?
C22B C23B C24 C23 -36.9(8) . . . . ?
C22B C23B C24 C25 63.7(9) . . . . ?
C23 C24 C25 O5 11.3(7) . . . . ?
C23B C24 C25 O5 -26.7(7) . . . . ?
C23 C24 C25 O6 -167.2(5) . . . . ?
C23B C24 C25 O6 154.7(5) . . . . ?
